data_4109483
loop_
_publ_author_name
'Amie K. Boal'
'Ivan Guryanov'
'Alessandro Moretto'
'Marco Crisma'
'Erica L. Lanni'
'Claudio Toniolo'
'Robert H. Grubbs'
'Daniel J. O'Leary'

_publ_section_title
;
 Facile and E-Selective Intramolecular Ring-Closing Metathesis Reactions
 in 310-Helical Peptides: A 3D Structural Study
;
_journal_name_full 'Journal of the American Chemical Society'
_journal_page_first 6986
_journal_page_last 6987
_journal_paper_doi 10.1021/ja071148m
_journal_volume 129
_journal_year 2007
_chemical_formula_moiety 'C40 H68 N8 O13, 2(C3 H8 O)'
_chemical_formula_sum 'C46 H84 N8 O15'
_chemical_formula_weight 989.21
_chemical_name_systematic
;
 ?
;
_space_group_IT_number 96
_symmetry_cell_setting tetragonal
_symmetry_space_group_name_Hall 'P 4nw 2abw'
_symmetry_space_group_name_H-M 'P 43 21 2'
_atom_sites_solution_hydrogens difmap
_atom_sites_solution_primary direct
_atom_sites_solution_secondary difmap
_audit_creation_method SHELXL-97
_cell_angle_alpha 90.00
_cell_angle_beta 90.00
_cell_angle_gamma 90.00
_cell_formula_units_Z 8
_cell_length_a 14.3934(6)
_cell_length_b 14.3934(6)
_cell_length_c 54.305(3)
_cell_measurement_reflns_used 7768
_cell_measurement_temperature 100(2)
_cell_measurement_theta_max 23.96
_cell_measurement_theta_min 2.35
_cell_volume 11250.4(9)
_computing_cell_refinement 'Bruker SAINT v6.45A'
_computing_data_collection 'Bruker SMART v5.630'
_computing_data_reduction 'Bruker SAINT v6.45A'
_computing_molecular_graphics 'Bruker XP v5.1'
_computing_publication_material 'Bruker XCIF v6.12'
_computing_structure_refinement 'Bruker XL v6.12'
_computing_structure_solution 'Bruker XS v6.12'
_diffrn_ambient_temperature 100(2)
_diffrn_measured_fraction_theta_full 0.959
_diffrn_measured_fraction_theta_max 0.959
_diffrn_measurement_device_type 'Bruker SMART 1000'
_diffrn_measurement_method '\w scans at 5 \f settings'
_diffrn_radiation_monochromator graphite
_diffrn_radiation_source 'fine-focus sealed tube'
_diffrn_radiation_type MoK\a
_diffrn_radiation_wavelength 0.71073
_diffrn_reflns_av_R_equivalents 0.0876
_diffrn_reflns_av_sigmaI/netI 0.0443
_diffrn_reflns_limit_h_max 16
_diffrn_reflns_limit_h_min -17
_diffrn_reflns_limit_k_max 17
_diffrn_reflns_limit_k_min -16
_diffrn_reflns_limit_l_max 66
_diffrn_reflns_limit_l_min -61
_diffrn_reflns_number 106603
_diffrn_reflns_theta_full 26.04
_diffrn_reflns_theta_max 26.04
_diffrn_reflns_theta_min 1.46
_exptl_absorpt_coefficient_mu 0.087
_exptl_absorpt_correction_T_max 0.9735
_exptl_absorpt_correction_T_min 0.9676
_exptl_absorpt_correction_type none
_exptl_crystal_colour Colorless
_exptl_crystal_density_diffrn 1.168
_exptl_crystal_density_meas 0
_exptl_crystal_description Block
_exptl_crystal_F_000 4288
_exptl_crystal_size_max 0.38
_exptl_crystal_size_mid 0.34
_exptl_crystal_size_min 0.31
_refine_diff_density_max 0.378
_refine_diff_density_min -0.293
_refine_diff_density_rms 0.046
_refine_ls_abs_structure_details 'Flack H D (1983), Acta Cryst. A39, 876-881'
_refine_ls_abs_structure_Flack 0.3(7)
_refine_ls_extinction_method none
_refine_ls_goodness_of_fit_ref 1.968
_refine_ls_hydrogen_treatment Unrestrained
_refine_ls_matrix_type 'Full matrix'
_refine_ls_number_parameters 900
_refine_ls_number_reflns 10474
_refine_ls_number_restraints 0
_refine_ls_restrained_S_all 1.968
_refine_ls_R_factor_all 0.0605
_refine_ls_R_factor_gt 0.0504
_refine_ls_shift/su_max 0.001
_refine_ls_shift/su_mean 0.000
_refine_ls_structure_factor_coef Fsqd
_refine_ls_weighting_details w=1/s^2^(Fo^2^)
_refine_ls_weighting_scheme sigma
_refine_ls_wR_factor_gt 0.0708
_refine_ls_wR_factor_ref 0.0714
_reflns_number_gt 9046
_reflns_number_total 10474
_reflns_threshold_expression >2sigma(I)
_cod_data_source_file ja071148msi20070216_112625.cif
_cod_data_source_block dol01
_cod_depositor_comments
;
The following automatic conversions were performed:

'_atom_sites_solution_primary' value 'direct methods' was changed to
'direct'.

'_atom_sites_solution_secondary' value 'Difference Fourier map' was
changed to 'difmap'.

'_atom_sites_solution_hydrogens' value 'Difference Fourier map' was
changed to 'difmap'.

Automatic conversion script
Id: cif_fix_values 6452 2018-10-05 10:23:21Z andrius 
;
_cod_original_cell_volume 11250.3(9)
_cod_database_code 4109483

loop_
_symmetry_equiv_pos_as_xyz
'x, y, z'
'-x, -y, z+1/2'
'-y+1/2, x+1/2, z+3/4'
'y+1/2, -x+1/2, z+1/4'
'-x+1/2, y+1/2, -z+3/4'
'x+1/2, -y+1/2, -z+1/4'
'y, x, -z'
'-y, -x, -z+1/2'

loop_
_atom_site_label
_atom_site_type_symbol
_atom_site_fract_x
_atom_site_fract_y
_atom_site_fract_z
_atom_site_U_iso_or_equiv
_atom_site_adp_type
_atom_site_occupancy
_atom_site_symmetry_multiplicity
_atom_site_calc_flag
_atom_site_refinement_flags
C01 C -0.42182(16) -0.12456(16) 0.84149(4) 0.0258(6) Uani 1 1 d .
OU O -0.42267(10) -0.07209(10) 0.81791(3) 0.0230(4) Uani 1 1 d .
C0 C -0.34329(16) -0.03086(15) 0.80997(4) 0.0209(5) Uani 1 1 d .
O0 O -0.26773(10) -0.03918(10) 0.81956(3) 0.0250(4) Uani 1 1 d .
C02 C -0.4012(2) -0.0598(2) 0.86260(5) 0.0313(6) Uani 1 1 d .
H02A H -0.3390(15) -0.0394(14) 0.8628(4) 0.017(6) Uiso 1 1 d .
H02B H -0.4117(13) -0.0991(14) 0.8781(4) 0.022(6) Uiso 1 1 d .
H02C H -0.4468(15) -0.0040(15) 0.8618(4) 0.027(6) Uiso 1 1 d .
C03 C -0.5213(2) -0.1592(2) 0.84252(6) 0.0382(7) Uani 1 1 d .
H03A H -0.5644(17) -0.1066(18) 0.8435(4) 0.041(8) Uiso 1 1 d .
H03B H -0.5251(13) -0.1976(14) 0.8570(4) 0.019(6) Uiso 1 1 d .
H03C H -0.535(2) -0.200(2) 0.8290(6) 0.071(11) Uiso 1 1 d .
C04 C -0.35509(19) -0.20622(19) 0.84062(5) 0.0295(6) Uani 1 1 d .
H04A H -0.3699(16) -0.2460(16) 0.8281(5) 0.035(8) Uiso 1 1 d .
H04B H -0.3621(13) -0.2397(14) 0.8570(4) 0.016(6) Uiso 1 1 d .
H04C H -0.2880(18) -0.1836(16) 0.8393(4) 0.041(7) Uiso 1 1 d .
N1 N -0.35948(14) 0.02020(13) 0.78965(3) 0.0197(5) Uani 1 1 d .
H1 H -0.4123(15) 0.0228(14) 0.7837(4) 0.013(6) Uiso 1 1 d .
C1A C -0.28196(14) 0.06009(15) 0.77551(4) 0.0201(5) Uani 1 1 d .
C1 C -0.21888(15) 0.11837(14) 0.79247(4) 0.0178(5) Uani 1 1 d .
O1 O -0.13400(10) 0.12081(10) 0.78924(3) 0.0212(4) Uani 1 1 d .
C1B1 C -0.3214(2) 0.1247(2) 0.75604(5) 0.0273(6) Uani 1 1 d .
H1BA H -0.3665(14) 0.0918(13) 0.7461(4) 0.013(5) Uiso 1 1 d .
H1BB H -0.2778(19) 0.1495(17) 0.7459(5) 0.049(8) Uiso 1 1 d .
H1BC H -0.3513(15) 0.1796(16) 0.7632(4) 0.027(7) Uiso 1 1 d .
C1B2 C -0.2243(2) -0.0160(2) 0.76322(5) 0.0310(6) Uani 1 1 d .
H1BD H -0.1987(14) -0.0588(15) 0.7759(4) 0.020(6) Uiso 1 1 d .
H1BE H -0.1754(17) 0.0117(16) 0.7543(4) 0.033(7) Uiso 1 1 d .
H1BF H -0.2598(15) -0.0504(16) 0.7519(4) 0.032(7) Uiso 1 1 d .
N2 N -0.26113(14) 0.16759(12) 0.81024(3) 0.0188(4) Uani 1 1 d .
H2 H -0.3202(15) 0.1688(14) 0.8105(4) 0.018(6) Uiso 1 1 d .
C2A C -0.21082(14) 0.22977(15) 0.82703(4) 0.0195(5) Uani 1 1 d .
C2 C -0.13168(15) 0.17720(16) 0.84047(4) 0.0196(5) Uani 1 1 d .
O2 O -0.06318(10) 0.22082(10) 0.84791(3) 0.0218(4) Uani 1 1 d .
C2B1 C -0.27989(18) 0.26158(19) 0.84668(5) 0.0266(6) Uani 1 1 d .
H2BA H -0.3333(15) 0.3017(15) 0.8390(4) 0.025(6) Uiso 1 1 d .
H2BB H -0.2462(15) 0.2954(15) 0.8586(4) 0.027(6) Uiso 1 1 d .
H2BC H -0.3091(15) 0.2010(17) 0.8550(4) 0.033(7) Uiso 1 1 d .
C2B2 C -0.17105(18) 0.31336(17) 0.81338(5) 0.0248(6) Uani 1 1 d .
H2BD H -0.1321(15) 0.2969(14) 0.7994(4) 0.027(6) Uiso 1 1 d .
H2BE H -0.1401(16) 0.3581(16) 0.8242(4) 0.034(7) Uiso 1 1 d .
H2BF H -0.2192(14) 0.3505(13) 0.8035(4) 0.015(5) Uiso 1 1 d .
N3 N -0.14348(13) 0.08580(13) 0.84427(3) 0.0198(4) Uani 1 1 d .
H3 H -0.1875(14) 0.0539(13) 0.8371(4) 0.011(6) Uiso 1 1 d .
C3A C -0.07268(15) 0.02746(15) 0.85653(4) 0.0209(5) Uani 1 1 d .
C3 C 0.02123(15) 0.03546(14) 0.84320(4) 0.0192(5) Uani 1 1 d .
O3 O 0.09408(10) 0.01451(10) 0.85400(3) 0.0263(4) Uani 1 1 d .
C3B1 C -0.10313(19) -0.07420(17) 0.85404(5) 0.0278(6) Uani 1 1 d .
H3BA H -0.1645(17) -0.0834(16) 0.8626(4) 0.035(7) Uiso 1 1 d .
H3BB H -0.0576(16) -0.1141(16) 0.8611(4) 0.033(7) Uiso 1 1 d .
H3BC H -0.1103(13) -0.0911(13) 0.8360(4) 0.016(6) Uiso 1 1 d .
C3B2 C -0.0629(2) 0.0538(2) 0.88344(5) 0.0293(6) Uani 1 1 d .
H3BD H -0.0417(15) 0.1169(16) 0.8851(4) 0.024(6) Uiso 1 1 d .
H3BE H -0.0213(15) 0.0145(15) 0.8908(4) 0.020(6) Uiso 1 1 d .
H3BF H -0.1211(16) 0.0464(15) 0.8917(4) 0.027(7) Uiso 1 1 d .
N4 N 0.01914(14) 0.05793(13) 0.81933(4) 0.0208(5) Uani 1 1 d .
H4 H -0.0288(15) 0.0733(15) 0.8131(4) 0.014(6) Uiso 1 1 d .
C4A C 0.10171(15) 0.06450(16) 0.80419(4) 0.0210(5) Uani 1 1 d .
H4A H 0.1548(14) 0.0253(13) 0.8133(4) 0.018(5) Uiso 1 1 d .
C4 C 0.13970(14) 0.16346(15) 0.80147(4) 0.0206(5) Uani 1 1 d .
O4 O 0.19828(10) 0.18063(10) 0.78564(3) 0.0230(4) Uani 1 1 d .
C4B C 0.08641(18) 0.01871(16) 0.77908(4) 0.0246(6) Uani 1 1 d .
H4B1 H 0.0280(15) 0.0446(14) 0.7718(4) 0.022(6) Uiso 1 1 d .
H4B2 H 0.1429(14) 0.0315(13) 0.7682(4) 0.012(5) Uiso 1 1 d .
O4G O 0.07072(11) -0.07874(10) 0.78128(3) 0.0289(4) Uani 1 1 d .
C4D C 0.14842(18) -0.12919(18) 0.79057(5) 0.0339(7) Uani 1 1 d .
H4D1 H 0.1254(16) -0.1937(18) 0.7882(4) 0.041(7) Uiso 1 1 d .
H4D2 H 0.1581(12) -0.1126(13) 0.8092(4) 0.011(5) Uiso 1 1 d .
C4E C 0.23549(18) -0.11525(16) 0.77645(5) 0.0314(6) Uani 1 1 d .
H4E H 0.2277(15) -0.1213(15) 0.7584(5) 0.036(7) Uiso 1 1 d .
N5 N 0.11308(13) 0.22582(13) 0.81841(4) 0.0206(5) Uani 1 1 d .
H5 H 0.0696(16) 0.2100(15) 0.8278(4) 0.024(7) Uiso 1 1 d .
C5A C 0.15246(14) 0.32008(15) 0.81975(4) 0.0223(5) Uani 1 1 d .
C5 C 0.26038(15) 0.31453(15) 0.81832(4) 0.0202(5) Uani 1 1 d .
O5 O 0.30452(10) 0.37020(10) 0.80592(3) 0.0229(4) Uani 1 1 d .
C5B1 C 0.12609(19) 0.36126(19) 0.84457(5) 0.0295(6) Uani 1 1 d .
H5BA H 0.0595(17) 0.3680(15) 0.8451(4) 0.035(7) Uiso 1 1 d .
H5BB H 0.1489(13) 0.4241(15) 0.8461(4) 0.019(6) Uiso 1 1 d .
H5BC H 0.1483(17) 0.3253(17) 0.8583(5) 0.043(8) Uiso 1 1 d .
C5B2 C 0.11575(19) 0.37976(19) 0.79881(5) 0.0284(6) Uani 1 1 d .
H5BD H 0.1313(15) 0.3547(15) 0.7829(4) 0.023(6) Uiso 1 1 d .
H5BE H 0.1399(12) 0.4374(14) 0.8004(3) 0.003(5) Uiso 1 1 d .
H5BF H 0.0487(16) 0.3872(15) 0.7990(4) 0.029(6) Uiso 1 1 d .
N6 N 0.30109(13) 0.24708(14) 0.83182(4) 0.0208(5) Uani 1 1 d .
H6 H 0.2701(15) 0.2172(15) 0.8411(4) 0.022(7) Uiso 1 1 d .
C6A C 0.40265(15) 0.23711(15) 0.83393(4) 0.0237(5) Uani 1 1 d .
C6 C 0.44899(15) 0.22057(14) 0.80879(4) 0.0200(5) Uani 1 1 d .
O6 O 0.53401(10) 0.22859(10) 0.80665(3) 0.0243(4) Uani 1 1 d .
C6B1 C 0.4226(2) 0.1492(2) 0.84897(6) 0.0362(7) Uani 1 1 d .
H6BA H 0.3990(16) 0.1587(16) 0.8656(5) 0.040(7) Uiso 1 1 d .
H6BB H 0.4925(18) 0.1387(16) 0.8497(4) 0.046(7) Uiso 1 1 d .
H6BC H 0.3957(15) 0.0956(16) 0.8414(4) 0.031(7) Uiso 1 1 d .
C6B2 C 0.44425(19) 0.3212(2) 0.84642(6) 0.0327(7) Uani 1 1 d .
H6BD H 0.4304(18) 0.3742(18) 0.8375(5) 0.046(9) Uiso 1 1 d .
H6BE H 0.5091(17) 0.3138(15) 0.8484(4) 0.032(7) Uiso 1 1 d .
H6BF H 0.4144(16) 0.3268(16) 0.8632(5) 0.038(7) Uiso 1 1 d .
N7 N 0.39344(13) 0.19310(12) 0.79040(3) 0.0196(4) Uani 1 1 d .
H7 H 0.3323(14) 0.1852(13) 0.7927(3) 0.010(5) Uiso 1 1 d .
C7A C 0.42604(16) 0.17295(15) 0.76571(4) 0.0197(5) Uani 1 1 d .
H7A H 0.4923(13) 0.1748(12) 0.7667(3) 0.003(5) Uiso 1 1 d .
C7 C 0.39677(14) 0.24479(15) 0.74673(4) 0.0226(5) Uani 1 1 d .
O7 O 0.40728(11) 0.23002(11) 0.72450(3) 0.0326(4) Uani 1 1 d .
C7B C 0.39513(17) 0.07607(16) 0.75792(5) 0.0239(6) Uani 1 1 d .
H7B1 H 0.3274(14) 0.0712(13) 0.7602(3) 0.009(5) Uiso 1 1 d .
H7B2 H 0.4074(13) 0.0624(13) 0.7400(4) 0.016(5) Uiso 1 1 d .
O7G O 0.44355(10) 0.01146(10) 0.77312(3) 0.0276(4) Uani 1 1 d .
C7D C 0.40474(18) -0.08054(17) 0.77200(5) 0.0307(6) Uani 1 1 d .
H7D1 H 0.4537(14) -0.1244(14) 0.7781(4) 0.020(6) Uiso 1 1 d .
H7D2 H 0.3906(13) -0.0952(14) 0.7538(4) 0.023(6) Uiso 1 1 d .
C7E C 0.31624(18) -0.08924(16) 0.78616(5) 0.0319(6) Uani 1 1 d .
H7E H 0.3219(14) -0.0757(14) 0.8051(4) 0.024(6) Uiso 1 1 d .
N8 N 0.36318(13) 0.32553(13) 0.75523(4) 0.0212(4) Uani 1 1 d .
H8 H 0.3534(14) 0.3332(14) 0.7711(4) 0.019(6) Uiso 1 1 d .
C8A C 0.33087(15) 0.39926(15) 0.73854(4) 0.0242(6) Uani 1 1 d .
C8 C 0.40394(16) 0.41874(16) 0.71858(5) 0.0275(6) Uani 1 1 d .
O8 O 0.38492(12) 0.44119(12) 0.69786(3) 0.0412(5) Uani 1 1 d .
C8B1 C 0.3204(2) 0.48822(18) 0.75368(6) 0.0301(6) Uani 1 1 d .
H8BA H 0.2741(17) 0.4821(15) 0.7661(4) 0.029(7) Uiso 1 1 d .
H8BB H 0.2987(16) 0.5383(17) 0.7447(5) 0.039(8) Uiso 1 1 d .
H8BC H 0.3800(16) 0.5058(15) 0.7616(4) 0.028(6) Uiso 1 1 d .
C8B2 C 0.23890(19) 0.3715(2) 0.72696(6) 0.0320(7) Uani 1 1 d .
H8BD H 0.2511(16) 0.3216(16) 0.7192(4) 0.029(8) Uiso 1 1 d .
H8BE H 0.2174(18) 0.4246(19) 0.7152(5) 0.059(8) Uiso 1 1 d .
H8BF H 0.1907(16) 0.3672(15) 0.7395(4) 0.033(7) Uiso 1 1 d .
OT O 0.48987(11) 0.41567(11) 0.72781(3) 0.0331(4) Uani 1 1 d .
CT C 0.5631(2) 0.4378(2) 0.71071(7) 0.0438(7) Uani 1 1 d .
HTA H 0.5555(15) 0.5038(17) 0.7028(4) 0.036(7) Uiso 1 1 d .
HTB H 0.5599(17) 0.3958(18) 0.6972(5) 0.046(8) Uiso 1 1 d .
HTC H 0.619(2) 0.4269(18) 0.7211(5) 0.055(9) Uiso 1 1 d .
O14 O 0.29173(13) 0.65016(13) 0.87699(3) 0.0504(5) Uani 1 1 d .
H14 H 0.3259 0.6062 0.8816 0.076 Uiso 1 1 calc R
O15 O 0.46829(13) 0.08394(13) 0.69395(4) 0.0561(5) Uani 1 1 d .
H15 H 0.4554 0.1260 0.7041 0.084 Uiso 1 1 calc R
C41 C 0.2820(4) 0.6469(3) 0.85260(6) 0.130(2) Uani 1 1 d .
H41 H 0.2208 0.6144 0.8537 0.195 Uiso 1 1 calc R
C42 C 0.3180(2) 0.5811(2) 0.83665(5) 0.0655(10) Uani 1 1 d .
H42A H 0.3703 0.6079 0.8275 0.098 Uiso 1 1 calc R
H42B H 0.2697 0.5615 0.8250 0.098 Uiso 1 1 calc R
H42C H 0.3395 0.5271 0.8461 0.098 Uiso 1 1 calc R
C43 C 0.2392(2) 0.7334(2) 0.84257(5) 0.0593(9) Uani 1 1 d .
H43A H 0.1981 0.7608 0.8550 0.089 Uiso 1 1 calc R
H43B H 0.2032 0.7184 0.8278 0.089 Uiso 1 1 calc R
H43C H 0.2882 0.7779 0.8383 0.089 Uiso 1 1 calc R
C44 C 0.3962(3) 0.0762(3) 0.67663(8) 0.1033(15) Uani 1 1 d .
H44 H 0.4259 0.0356 0.6639 0.155 Uiso 1 1 calc R
C45 C 0.3851(4) 0.1644(3) 0.66258(7) 0.135(2) Uani 1 1 d .
H45A H 0.3358 0.1569 0.6503 0.203 Uiso 1 1 calc R
H45B H 0.4436 0.1795 0.6543 0.203 Uiso 1 1 calc R
H45C H 0.3685 0.2147 0.6739 0.203 Uiso 1 1 calc R
C46 C 0.3244(4) 0.0254(5) 0.68294(18) 0.292(6) Uani 1 1 d .
H46A H 0.3459 -0.0304 0.6915 0.438 Uiso 1 1 calc R
H46B H 0.2899 0.0073 0.6681 0.438 Uiso 1 1 calc R
H46C H 0.2838 0.0614 0.6938 0.438 Uiso 1 1 calc R

loop_
_atom_site_aniso_label
_atom_site_aniso_U_11
_atom_site_aniso_U_22
_atom_site_aniso_U_33
_atom_site_aniso_U_23
_atom_site_aniso_U_13
_atom_site_aniso_U_12
C01 0.0298(14) 0.0326(14) 0.0150(13) 0.0056(11) 0.0007(11) -0.0057(12)
OU 0.0204(9) 0.0289(9) 0.0197(8) 0.0056(7) -0.0002(7) -0.0055(7)
C0 0.0224(14) 0.0176(13) 0.0226(14) -0.0040(11) -0.0001(11) -0.0019(11)
O0 0.0196(9) 0.0264(9) 0.0288(9) 0.0062(7) -0.0057(8) -0.0023(7)
C02 0.0331(17) 0.0329(16) 0.0280(16) 0.0025(13) -0.0020(13) 0.0029(15)
C03 0.0337(17) 0.051(2) 0.0300(17) 0.0177(17) 0.0029(14) -0.0095(16)
C04 0.0350(17) 0.0280(15) 0.0255(16) 0.0059(13) -0.0039(13) -0.0058(13)
N1 0.0165(11) 0.0252(11) 0.0174(11) 0.0032(9) -0.0017(9) -0.0015(9)
C1A 0.0160(12) 0.0247(13) 0.0195(13) -0.0001(10) 0.0036(10) -0.0041(11)
C1 0.0157(13) 0.0202(12) 0.0175(13) 0.0067(10) -0.0007(10) 0.0023(11)
O1 0.0165(9) 0.0253(9) 0.0218(9) 0.0017(7) 0.0014(7) -0.0021(7)
C1B1 0.0262(15) 0.0395(17) 0.0163(14) 0.0057(13) -0.0011(13) -0.0111(14)
C1B2 0.0269(15) 0.0343(16) 0.0318(17) -0.0126(14) 0.0020(14) -0.0040(14)
N2 0.0113(11) 0.0240(11) 0.0211(11) -0.0016(9) 0.0013(9) -0.0009(9)
C2A 0.0168(12) 0.0225(13) 0.0193(13) -0.0033(10) -0.0013(10) -0.0005(10)
C2 0.0157(12) 0.0279(14) 0.0154(12) -0.0006(10) 0.0054(10) 0.0004(11)
O2 0.0162(8) 0.0262(9) 0.0228(9) -0.0034(7) -0.0028(7) -0.0038(7)
C2B1 0.0220(14) 0.0321(15) 0.0257(15) -0.0087(13) -0.0012(12) 0.0007(13)
C2B2 0.0289(15) 0.0230(14) 0.0226(15) 0.0032(12) -0.0083(13) -0.0018(13)
N3 0.0161(11) 0.0217(12) 0.0216(11) 0.0016(9) -0.0029(9) -0.0036(9)
C3A 0.0193(12) 0.0243(13) 0.0191(13) 0.0038(10) -0.0005(10) 0.0025(10)
C3 0.0205(13) 0.0152(12) 0.0219(14) -0.0004(10) -0.0052(11) -0.0028(10)
O3 0.0191(9) 0.0332(9) 0.0267(9) 0.0019(7) -0.0063(7) 0.0019(8)
C3B1 0.0232(15) 0.0272(15) 0.0331(17) 0.0117(13) -0.0037(13) -0.0006(12)
C3B2 0.0248(16) 0.0359(18) 0.0273(16) 0.0072(13) -0.0039(13) 0.0071(14)
N4 0.0122(11) 0.0256(11) 0.0246(13) 0.0027(9) -0.0020(9) 0.0018(9)
C4A 0.0150(12) 0.0238(13) 0.0243(13) 0.0019(11) -0.0048(10) 0.0022(10)
C4 0.0100(12) 0.0274(14) 0.0244(13) 0.0005(11) -0.0034(11) 0.0005(10)
O4 0.0184(9) 0.0301(9) 0.0205(9) -0.0032(7) 0.0022(7) -0.0027(7)
C4B 0.0244(14) 0.0252(14) 0.0242(14) -0.0028(11) -0.0047(12) 0.0010(12)
O4G 0.0322(10) 0.0237(9) 0.0309(10) -0.0028(7) -0.0019(8) -0.0043(8)
C4D 0.0368(17) 0.0195(14) 0.0455(19) -0.0061(13) 0.0010(14) -0.0041(13)
C4E 0.0362(17) 0.0213(14) 0.0368(18) -0.0020(12) -0.0064(14) 0.0004(12)
N5 0.0157(11) 0.0244(11) 0.0216(11) -0.0048(10) 0.0064(9) -0.0030(9)
C5A 0.0171(12) 0.0227(13) 0.0271(14) -0.0035(11) 0.0034(11) -0.0009(10)
C5 0.0233(13) 0.0189(13) 0.0182(12) -0.0084(11) -0.0002(11) -0.0005(11)
O5 0.0203(9) 0.0221(9) 0.0262(9) -0.0004(7) 0.0036(7) -0.0032(7)
C5B1 0.0236(16) 0.0249(16) 0.0398(18) -0.0072(14) 0.0065(13) -0.0018(13)
C5B2 0.0184(15) 0.0248(16) 0.0420(19) -0.0002(13) 0.0003(13) -0.0008(13)
N6 0.0170(11) 0.0244(12) 0.0211(11) 0.0016(10) 0.0011(9) -0.0014(9)
C6A 0.0190(13) 0.0275(14) 0.0246(13) -0.0025(11) -0.0028(10) 0.0011(10)
C6 0.0199(13) 0.0133(12) 0.0267(14) 0.0005(10) -0.0038(11) 0.0012(10)
O6 0.0135(9) 0.0288(9) 0.0307(10) -0.0029(8) -0.0021(7) -0.0002(7)
C6B1 0.0325(18) 0.047(2) 0.0288(18) 0.0071(15) -0.0005(14) 0.0093(15)
C6B2 0.0197(16) 0.0471(19) 0.0314(17) -0.0098(15) -0.0034(13) 0.0012(14)
N7 0.0124(11) 0.0229(11) 0.0234(12) -0.0016(9) 0.0003(9) 0.0025(9)
C7A 0.0142(13) 0.0257(14) 0.0192(13) -0.0043(10) -0.0002(10) -0.0011(11)
C7 0.0153(12) 0.0271(14) 0.0253(15) -0.0013(12) 0.0000(11) -0.0014(10)
O7 0.0440(11) 0.0341(10) 0.0197(10) -0.0035(8) 0.0054(8) 0.0027(8)
C7B 0.0239(15) 0.0267(14) 0.0212(15) -0.0031(11) -0.0036(11) 0.0029(12)
O7G 0.0258(9) 0.0173(9) 0.0396(10) -0.0025(8) -0.0092(8) 0.0019(7)
C7D 0.0281(15) 0.0233(15) 0.0405(18) -0.0047(13) -0.0058(13) 0.0053(12)
C7E 0.0375(16) 0.0183(13) 0.0398(17) 0.0032(12) -0.0066(14) 0.0035(12)
N8 0.0248(11) 0.0227(11) 0.0162(12) -0.0015(9) 0.0016(9) 0.0008(9)
C8A 0.0226(13) 0.0262(14) 0.0237(13) 0.0077(11) -0.0005(11) 0.0005(11)
C8 0.0293(15) 0.0223(13) 0.0307(16) -0.0021(12) -0.0006(12) -0.0027(11)
O8 0.0458(11) 0.0531(12) 0.0248(11) 0.0109(9) 0.0026(9) -0.0076(9)
C8B1 0.0286(16) 0.0233(15) 0.0386(17) 0.0043(13) 0.0029(15) 0.0024(13)
C8B2 0.0261(16) 0.0361(18) 0.0336(17) -0.0007(15) 0.0003(14) 0.0020(14)
OT 0.0239(10) 0.0405(11) 0.0351(10) 0.0018(8) 0.0050(8) -0.0057(8)
CT 0.0380(19) 0.045(2) 0.049(2) -0.0025(17) 0.0175(16) -0.0039(16)
O14 0.0550(13) 0.0632(14) 0.0330(12) -0.0089(10) -0.0103(9) 0.0352(10)
O15 0.0584(13) 0.0443(13) 0.0655(15) -0.0080(11) 0.0095(12) 0.0082(10)
C41 0.276(6) 0.089(3) 0.025(2) 0.0073(19) 0.010(3) 0.124(4)
C42 0.098(3) 0.049(2) 0.049(2) -0.0071(17) -0.0099(18) 0.0127(18)
C43 0.082(2) 0.0504(19) 0.0460(19) 0.0105(15) 0.0057(17) 0.0240(17)
C44 0.127(4) 0.096(3) 0.087(3) -0.002(3) -0.056(3) -0.018(3)
C45 0.219(6) 0.142(4) 0.045(2) 0.015(3) 0.001(3) 0.123(4)
C46 0.171(7) 0.254(9) 0.451(14) 0.080(9) -0.180(8) -0.144(7)

loop_
_atom_type_symbol
_atom_type_description
_atom_type_scat_dispersion_real
_atom_type_scat_dispersion_imag
_atom_type_scat_source
C C 0.0033 0.0016 'International Tables Vol C Tables 4.2.6.8 and 6.1.1.4'
H H 0.0000 0.0000 'International Tables Vol C Tables 4.2.6.8 and 6.1.1.4'
N N 0.0061 0.0033 'International Tables Vol C Tables 4.2.6.8 and 6.1.1.4'
O O 0.0106 0.0060 'International Tables Vol C Tables 4.2.6.8 and 6.1.1.4'

loop_
_geom_angle_atom_site_label_1
_geom_angle_atom_site_label_2
_geom_angle_atom_site_label_3
_geom_angle
OU C01 C02 110.03(19)
OU C01 C03 101.02(18)
C02 C01 C03 111.1(2)
OU C01 C04 111.82(19)
C02 C01 C04 112.2(2)
C03 C01 C04 110.1(2)
C0 OU C01 119.26(16)
O0 C0 N1 124.2(2)
O0 C0 OU 125.1(2)
N1 C0 OU 110.69(19)
C01 C02 H02A 112.7(13)
C01 C02 H02B 104.7(11)
H02A C02 H02B 107.7(17)
C01 C02 H02C 108.8(12)
H02A C02 H02C 111.1(18)
H02B C02 H02C 111.7(16)
C01 C03 H03A 110.2(15)
C01 C03 H03B 105.8(12)
H03A C03 H03B 111(2)
C01 C03 H03C 111.2(18)
H03A C03 H03C 113(2)
H03B C03 H03C 105(2)
C01 C04 H04A 111.1(15)
C01 C04 H04B 106.1(11)
H04A C04 H04B 109.3(19)
C01 C04 H04C 110.7(14)
H04A C04 H04C 112(2)
H04B C04 H04C 107.7(17)
C0 N1 C1A 120.7(2)
C0 N1 H1 120.2(15)
C1A N1 H1 118.5(14)
N1 C1A C1B1 108.62(19)
N1 C1A C1B2 111.1(2)
C1B1 C1A C1B2 109.8(2)
N1 C1A C1 110.30(17)
C1B1 C1A C1 107.62(19)
C1B2 C1A C1 109.34(19)
O1 C1 N2 122.4(2)
O1 C1 C1A 120.89(19)
N2 C1 C1A 116.72(19)
C1A C1B1 H1BA 109.7(11)
C1A C1B1 H1BB 113.8(17)
H1BA C1B1 H1BB 109(2)
C1A C1B1 H1BC 112.3(13)
H1BA C1B1 H1BC 108.8(17)
H1BB C1B1 H1BC 103(2)
C1A C1B2 H1BD 110.0(12)
C1A C1B2 H1BE 109.1(14)
H1BD C1B2 H1BE 110.0(19)
C1A C1B2 H1BF 111.6(14)
H1BD C1B2 H1BF 109.1(19)
H1BE C1B2 H1BF 107(2)
C1 N2 C2A 122.99(19)
C1 N2 H2 118.4(15)
C2A N2 H2 118.1(15)
N2 C2A C2B2 111.36(18)
N2 C2A C2B1 107.18(18)
C2B2 C2A C2B1 110.3(2)
N2 C2A C2 110.93(18)
C2B2 C2A C2 109.77(18)
C2B1 C2A C2 107.17(18)
O2 C2 N3 123.2(2)
O2 C2 C2A 119.5(2)
N3 C2 C2A 117.2(2)
C2A C2B1 H2BA 111.4(11)
C2A C2B1 H2BB 107.5(13)
H2BA C2B1 H2BB 111.5(18)
C2A C2B1 H2BC 107.9(12)
H2BA C2B1 H2BC 109.1(17)
H2BB C2B1 H2BC 109.4(18)
C2A C2B2 H2BD 113.8(13)
C2A C2B2 H2BE 113.6(13)
H2BD C2B2 H2BE 111.3(19)
C2A C2B2 H2BF 114.3(11)
H2BD C2B2 H2BF 96.3(17)
H2BE C2B2 H2BF 106.2(18)
C2 N3 C3A 122.58(19)
C2 N3 H3 122.5(13)
C3A N3 H3 113.7(13)
N3 C3A C3B2 110.85(19)
N3 C3A C3B1 107.76(18)
C3B2 C3A C3B1 110.5(2)
N3 C3A C3 110.55(17)
C3B2 C3A C3 110.7(2)
C3B1 C3A C3 106.32(18)
O3 C3 N4 122.5(2)
O3 C3 C3A 120.2(2)
N4 C3 C3A 117.09(19)
C3A C3B1 H3BA 109.6(13)
C3A C3B1 H3BB 110.1(14)
H3BA C3B1 H3BB 109.7(19)
C3A C3B1 H3BC 110.1(11)
H3BA C3B1 H3BC 109.1(17)
H3BB C3B1 H3BC 108.3(18)
C3A C3B2 H3BD 111.0(13)
C3A C3B2 H3BE 109.2(13)
H3BD C3B2 H3BE 109.4(19)
C3A C3B2 H3BF 110.2(14)
H3BD C3B2 H3BF 109.7(19)
H3BE C3B2 H3BF 107.4(19)
C3 N4 C4A 123.2(2)
C3 N4 H4 119.6(15)
C4A N4 H4 116.9(15)
N4 C4A C4B 111.07(19)
N4 C4A C4 114.10(18)
C4B C4A C4 111.44(18)
N4 C4A H4A 106.9(10)
C4B C4A H4A 106.6(10)
C4 C4A H4A 106.2(10)
O4 C4 N5 122.7(2)
O4 C4 C4A 119.93(19)
N5 C4 C4A 116.99(19)
O4G C4B C4A 111.84(19)
O4G C4B H4B1 105.4(12)
C4A C4B H4B1 108.2(12)
O4G C4B H4B2 110.6(11)
C4A C4B H4B2 109.0(11)
H4B1 C4B H4B2 111.9(16)
C4B O4G C4D 113.98(18)
O4G C4D C4E 114.3(2)
O4G C4D H4D1 99.7(14)
C4E C4D H4D1 109.9(14)
O4G C4D H4D2 109.2(10)
C4E C4D H4D2 110.8(10)
H4D1 C4D H4D2 112.5(17)
C7E C4E C4D 124.9(3)
C7E C4E H4E 121.1(14)
C4D C4E H4E 113.9(14)
C4 N5 C5A 122.75(19)
C4 N5 H5 116.6(16)
C5A N5 H5 120.5(15)
N5 C5A C5B2 110.47(19)
N5 C5A C5B1 107.90(19)
C5B2 C5A C5B1 110.9(2)
N5 C5A C5 109.53(17)
C5B2 C5A C5 109.77(19)
C5B1 C5A C5 108.3(2)
O5 C5 N6 123.0(2)
O5 C5 C5A 120.8(2)
N6 C5 C5A 116.3(2)
C5A C5B1 H5BA 108.3(14)
C5A C5B1 H5BB 111.0(12)
H5BA C5B1 H5BB 103.9(18)
C5A C5B1 H5BC 113.3(15)
H5BA C5B1 H5BC 111(2)
H5BB C5B1 H5BC 108.8(19)
C5A C5B2 H5BD 112.3(13)
C5A C5B2 H5BE 108.4(12)
H5BD C5B2 H5BE 109.8(18)
C5A C5B2 H5BF 113.7(13)
H5BD C5B2 H5BF 106.2(19)
H5BE C5B2 H5BF 106.2(17)
C5 N6 C6A 122.9(2)
C5 N6 H6 119.1(16)
C6A N6 H6 117.0(16)
N6 C6A C6B2 110.49(19)
N6 C6A C6B1 107.9(2)
C6B2 C6A C6B1 110.3(2)
N6 C6A C6 112.11(18)
C6B2 C6A C6 110.5(2)
C6B1 C6A C6 105.29(19)
O6 C6 N7 123.3(2)
O6 C6 C6A 119.92(19)
N7 C6 C6A 116.66(19)
C6A C6B1 H6BA 108.2(14)
C6A C6B1 H6BB 109.2(14)
H6BA C6B1 H6BB 109(2)
C6A C6B1 H6BC 111.2(14)
H6BA C6B1 H6BC 112(2)
H6BB C6B1 H6BC 107(2)
C6A C6B2 H6BD 109.9(16)
C6A C6B2 H6BE 110.7(14)
H6BD C6B2 H6BE 111(2)
C6A C6B2 H6BF 107.5(13)
H6BD C6B2 H6BF 108(2)
H6BE C6B2 H6BF 109(2)
C6 N7 C7A 123.75(19)
C6 N7 H7 121.3(12)
C7A N7 H7 115.0(12)
N7 C7A C7 113.67(18)
N7 C7A C7B 110.21(18)
C7 C7A C7B 110.70(18)
N7 C7A H7A 105.5(10)
C7 C7A H7A 107.1(11)
C7B C7A H7A 109.4(11)
O7 C7 N8 122.0(2)
O7 C7 C7A 120.8(2)
N8 C7 C7A 117.2(2)
O7G C7B C7A 107.08(18)
O7G C7B H7B1 111.5(11)
C7A C7B H7B1 108.7(11)
O7G C7B H7B2 110.2(11)
C7A C7B H7B2 113.3(11)
H7B1 C7B H7B2 106.2(16)
C7B O7G C7D 112.73(18)
O7G C7D C7E 112.74(19)
O7G C7D H7D1 107.0(11)
C7E C7D H7D1 112.0(12)
O7G C7D H7D2 107.8(12)
C7E C7D H7D2 108.0(11)
H7D1 C7D H7D2 109.1(16)
C4E C7E C7D 124.4(3)
C4E C7E H7E 120.5(11)
C7D C7E H7E 115.0(11)
C7 N8 C8A 121.8(2)
C7 N8 H8 120.3(14)
C8A N8 H8 117.5(14)
N8 C8A C8B2 109.94(19)
N8 C8A C8B1 107.7(2)
C8B2 C8A C8B1 110.9(2)
N8 C8A C8 110.48(18)
C8B2 C8A C8 110.6(2)
C8B1 C8A C8 107.10(19)
O8 C8 OT 124.8(2)
O8 C8 C8A 123.6(2)
OT C8 C8A 111.3(2)
C8A C8B1 H8BA 111.9(14)
C8A C8B1 H8BB 113.8(15)
H8BA C8B1 H8BB 102(2)
C8A C8B1 H8BC 111.1(13)
H8BA C8B1 H8BC 108.7(19)
H8BB C8B1 H8BC 109(2)
C8A C8B2 H8BD 104.4(16)
C8A C8B2 H8BE 108.6(15)
H8BD C8B2 H8BE 112(2)
C8A C8B2 H8BF 110.4(13)
H8BD C8B2 H8BF 116(2)
H8BE C8B2 H8BF 105(2)
C8 OT CT 115.4(2)
OT CT HTA 112.7(13)
OT CT HTB 108.7(16)
HTA CT HTB 105(2)
OT CT HTC 101.2(16)
HTA CT HTC 117(2)
HTB CT HTC 112(2)
C41 O14 H14 109.5
C44 O15 H15 109.5
O14 C41 C42 127.4(3)
O14 C41 C43 112.1(3)
C42 C41 C43 119.8(3)
O14 C41 H41 92.8
C42 C41 H41 92.8
C43 C41 H41 92.8
C41 C42 H42A 109.5
C41 C42 H42B 109.5
H42A C42 H42B 109.5
C41 C42 H42C 109.5
H42A C42 H42C 109.5
H42B C42 H42C 109.5
C41 C43 H43A 109.5
C41 C43 H43B 109.5
H43A C43 H43B 109.5
C41 C43 H43C 109.5
H43A C43 H43C 109.5
H43B C43 H43C 109.5
C46 C44 O15 116.8(5)
C46 C44 C45 121.6(5)
O15 C44 C45 110.8(4)
C46 C44 H44 101.0
O15 C44 H44 101.0
C45 C44 H44 101.0
C44 C45 H45A 109.5
C44 C45 H45B 109.5
H45A C45 H45B 109.5
C44 C45 H45C 109.5
H45A C45 H45C 109.5
H45B C45 H45C 109.5
C44 C46 H46A 109.5
C44 C46 H46B 109.5
H46A C46 H46B 109.5
C44 C46 H46C 109.5
H46A C46 H46C 109.5
H46B C46 H46C 109.5

loop_
_geom_bond_atom_site_label_1
_geom_bond_atom_site_label_2
_geom_bond_distance
C01 OU 1.487(3)
C01 C02 1.507(3)
C01 C03 1.517(3)
C01 C04 1.519(3)
OU C0 1.358(3)
C0 O0 1.212(2)
C0 N1 1.346(3)
C02 H02A 0.94(2)
C02 H02B 1.02(2)
C02 H02C 1.04(2)
C03 H03A 0.98(3)
C03 H03B 0.96(2)
C03 H03C 0.96(3)
C04 H04A 0.91(2)
C04 H04B 1.02(2)
C04 H04C 1.02(3)
N1 C1A 1.471(3)
N1 H1 0.83(2)
C1A C1B1 1.518(3)
C1A C1B2 1.528(3)
C1A C1 1.542(3)
C1 O1 1.235(2)
C1 N2 1.342(3)
C1B1 H1BA 0.97(2)
C1B1 H1BB 0.91(3)
C1B1 H1BC 0.98(2)
C1B2 H1BD 1.00(2)
C1B2 H1BE 0.94(2)
C1B2 H1BF 0.94(2)
N2 C2A 1.469(3)
N2 H2 0.85(2)
C2A C2B2 1.525(3)
C2A C2B1 1.529(3)
C2A C2 1.550(3)
C2 O2 1.237(2)
C2 N3 1.342(3)
C2B1 H2BA 1.05(2)
C2B1 H2BB 0.95(2)
C2B1 H2BC 1.07(2)
C2B2 H2BD 0.97(2)
C2B2 H2BE 0.98(2)
C2B2 H2BF 1.03(2)
N3 C3A 1.479(3)
N3 H3 0.88(2)
C3A C3B2 1.516(3)
C3A C3B1 1.534(3)
C3A C3 1.538(3)
C3 O3 1.239(2)
C3 N4 1.336(3)
C3B1 H3BA 1.01(2)
C3B1 H3BB 0.95(2)
C3B1 H3BC 1.02(2)
C3B2 H3BD 0.96(2)
C3B2 H3BE 0.92(2)
C3B2 H3BF 0.96(2)
N4 C4A 1.448(3)
N4 H4 0.80(2)
C4A C4B 1.530(3)
C4A C4 1.533(3)
C4A H4A 1.07(2)
C4 O4 1.229(2)
C4 N5 1.341(3)
C4B O4G 1.426(3)
C4B H4B1 1.00(2)
C4B H4B2 1.02(2)
O4G C4D 1.426(3)
C4D C4E 1.483(4)
C4D H4D1 0.99(3)
C4D H4D2 1.05(2)
C4E C7E 1.330(3)
C4E H4E 0.99(2)
N5 C5A 1.472(3)
N5 H5 0.84(2)
C5A C5B2 1.520(3)
C5A C5B1 1.520(3)
C5A C5 1.557(3)
C5 O5 1.224(3)
C5 N6 1.350(3)
C5B1 H5BA 0.96(2)
C5B1 H5BB 0.97(2)
C5B1 H5BC 0.96(3)
C5B2 H5BD 0.96(2)
C5B2 H5BE 0.90(2)
C5B2 H5BF 0.97(2)
N6 C6A 1.473(3)
N6 H6 0.80(2)
C6A C6B2 1.511(3)
C6A C6B1 1.533(3)
C6A C6 1.538(3)
C6 O6 1.235(2)
C6 N7 1.339(3)
C6B1 H6BA 0.97(3)
C6B1 H6BB 1.02(3)
C6B1 H6BC 0.96(2)
C6B2 H6BD 0.93(3)
C6B2 H6BE 0.94(2)
C6B2 H6BF 1.01(3)
N7 C7A 1.450(3)
N7 H7 0.90(2)
C7A C7 1.520(3)
C7A C7B 1.523(3)
C7A H7A 0.955(18)
C7 O7 1.235(3)
C7 N8 1.341(3)
C7B O7G 1.425(3)
C7B H7B1 0.985(19)
C7B H7B2 1.01(2)
O7G C7D 1.439(3)
C7D C7E 1.493(3)
C7D H7D1 1.00(2)
C7D H7D2 1.03(2)
C7E H7E 1.05(2)
N8 C8A 1.471(3)
N8 H8 0.88(2)
C8A C8B2 1.519(3)
C8A C8B1 1.529(3)
C8A C8 1.536(3)
C8 O8 1.202(3)
C8 OT 1.335(3)
C8B1 H8BA 0.95(2)
C8B1 H8BB 0.93(3)
C8B1 H8BC 0.99(2)
C8B2 H8BD 0.85(2)
C8B2 H8BE 1.04(3)
C8B2 H8BF 0.97(2)
OT CT 1.441(3)
CT HTA 1.05(2)
CT HTB 0.95(3)
CT HTC 1.00(3)
O14 C41 1.333(4)
O14 H14 0.8400
O15 C44 1.405(4)
O15 H15 0.8400
C41 C42 1.384(4)
C41 C43 1.493(4)
C41 H41 1.0000
C42 H42A 0.9800
C42 H42B 0.9800
C42 H42C 0.9800
C43 H43A 0.9800
C43 H43B 0.9800
C43 H43C 0.9800
C44 C46 1.311(7)
C44 C45 1.489(5)
C44 H44 1.0000
C45 H45A 0.9800
C45 H45B 0.9800
C45 H45C 0.9800
C46 H46A 0.9800
C46 H46B 0.9800
C46 H46C 0.9800

loop_
_geom_hbond_atom_site_label_D
_geom_hbond_atom_site_label_H
_geom_hbond_atom_site_label_A
_geom_hbond_distance_DH
_geom_hbond_distance_HA
_geom_hbond_distance_DA
_geom_hbond_angle_DHA
_geom_hbond_site_symmetry_A
N1 H1 O7G 0.83(2) 2.16(2) 2.977(2) 170(2) 1_455
N2 H2 O6 0.85(2) 2.28(2) 3.083(2) 158.1(19) 1_455
N3 H3 O0 0.88(2) 2.01(2) 2.870(3) 168.1(18) .
N4 H4 O1 0.80(2) 2.11(2) 2.889(3) 166(2) .
N5 H5 O2 0.84(2) 2.21(2) 3.001(2) 158(2) .
N6 H6 O14 0.80(2) 2.18(2) 2.956(3) 166(2) 5_546
N7 H7 O4 0.90(2) 1.97(2) 2.827(2) 159.9(18) .
N8 H8 O5 0.88(2) 2.09(2) 2.950(3) 166.7(19) .
O14 H14 O3 0.84 1.92 2.753(2) 172.9 5_556
O15 H15 O7 0.84 1.99 2.819(2) 170.5 .

loop_
_geom_torsion_atom_site_label_1
_geom_torsion_atom_site_label_2
_geom_torsion_atom_site_label_3
_geom_torsion_atom_site_label_4
_geom_torsion
C02 C01 OU C0 63.8(2)
C03 C01 OU C0 -178.7(2)
C04 C01 OU C0 -61.6(3)
C01 OU C0 O0 6.4(3)
C01 OU C0 N1 -174.30(17)
O0 C0 N1 C1A 8.5(3)
OU C0 N1 C1A -170.78(18)
C0 N1 C1A C1B1 -172.0(2)
C0 N1 C1A C1B2 67.2(3)
C0 N1 C1A C1 -54.2(3)
N1 C1A C1 O1 144.77(19)
C1B1 C1A C1 O1 -96.9(2)
C1B2 C1A C1 O1 22.3(3)
N1 C1A C1 N2 -37.0(3)
C1B1 C1A C1 N2 81.3(2)
C1B2 C1A C1 N2 -159.5(2)
O1 C1 N2 C2A 1.2(3)
C1A C1 N2 C2A -176.97(18)
C1 N2 C2A C2B2 67.3(3)
C1 N2 C2A C2B1 -171.9(2)
C1 N2 C2A C2 -55.3(3)
N2 C2A C2 O2 153.78(18)
C2B2 C2A C2 O2 30.3(3)
C2B1 C2A C2 O2 -89.5(2)
N2 C2A C2 N3 -28.8(3)
C2B2 C2A C2 N3 -152.3(2)
C2B1 C2A C2 N3 87.9(2)
O2 C2 N3 C3A -3.6(3)
C2A C2 N3 C3A 179.07(18)
C2 N3 C3A C3B2 67.6(3)
C2 N3 C3A C3B1 -171.4(2)
C2 N3 C3A C3 -55.6(3)
N3 C3A C3 O3 159.51(19)
C3B2 C3A C3 O3 36.3(3)
C3B1 C3A C3 O3 -83.8(2)
N3 C3A C3 N4 -26.0(3)
C3B2 C3A C3 N4 -149.2(2)
C3B1 C3A C3 N4 90.7(2)
O3 C3 N4 C4A -3.2(3)
C3A C3 N4 C4A -177.59(19)
C3 N4 C4A C4B 136.5(2)
C3 N4 C4A C4 -96.5(2)
N4 C4A C4 O4 -166.5(2)
C4B C4A C4 O4 -39.8(3)
N4 C4A C4 N5 19.8(3)
C4B C4A C4 N5 146.6(2)
N4 C4A C4B O4G -64.3(2)
C4 C4A C4B O4G 167.28(18)
C4A C4B O4G C4D -64.9(3)
C4B O4G C4D C4E -55.1(3)
O4G C4D C4E C7E 126.8(3)
O4 C4 N5 C5A -0.8(3)
C4A C4 N5 C5A 172.70(18)
C4 N5 C5A C5B2 73.4(3)
C4 N5 C5A C5B1 -165.3(2)
C4 N5 C5A C5 -47.6(3)
N5 C5A C5 O5 138.3(2)
C5B2 C5A C5 O5 16.8(3)
C5B1 C5A C5 O5 -104.3(2)
N5 C5A C5 N6 -43.2(3)
C5B2 C5A C5 N6 -164.6(2)
C5B1 C5A C5 N6 74.2(2)
O5 C5 N6 C6A 3.3(3)
C5A C5 N6 C6A -175.24(19)
C5 N6 C6A C6B2 63.6(3)
C5 N6 C6A C6B1 -175.7(2)
C5 N6 C6A C6 -60.2(3)
N6 C6A C6 O6 166.05(19)
C6B2 C6A C6 O6 42.3(3)
C6B1 C6A C6 O6 -76.8(3)
N6 C6A C6 N7 -17.3(3)
C6B2 C6A C6 N7 -141.0(2)
C6B1 C6A C6 N7 99.8(2)
O6 C6 N7 C7A -2.3(3)
C6A C6 N7 C7A -178.90(19)
C6 N7 C7A C7 -109.0(2)
C6 N7 C7A C7B 126.1(2)
N7 C7A C7 O7 -169.07(19)
C7B C7A C7 O7 -44.4(3)
N7 C7A C7 N8 13.7(3)
C7B C7A C7 N8 138.4(2)
N7 C7A C7B O7G -67.2(2)
C7 C7A C7B O7G 166.22(18)
C7A C7B O7G C7D 165.65(19)
C7B O7G C7D C7E -75.5(3)
C4D C4E C7E C7D 176.4(2)
O7G C7D C7E C4E 121.4(3)
O7 C7 N8 C8A 4.2(3)
C7A C7 N8 C8A -178.65(19)
C7 N8 C8A C8B2 72.8(3)
C7 N8 C8A C8B1 -166.2(2)
C7 N8 C8A C8 -49.6(3)
N8 C8A C8 O8 146.3(2)
C8B2 C8A C8 O8 24.3(3)
C8B1 C8A C8 O8 -96.7(3)
N8 C8A C8 OT -39.3(2)
C8B2 C8A C8 OT -161.3(2)
C8B1 C8A C8 OT 77.7(2)
O8 C8 OT CT -2.6(3)
C8A C8 OT CT -177.0(2)
